data_2101244
loop_
_publ_author_name
'Kuhs, W. F.'
'Mattern, G.'
'Br\"utting, W.'
'Dragan, H.'
'Burggraf, M.'
'Pilawa, B.'
'Dormann, E.'

_publ_section_title
;
 Electrocrystallization, crystal structure and physical properties of
 hexaperylene hexafluorophosphate, (C~20~H~12~)~6~^.+^.PF~6~^{-^}
;
_journal_issue 6
_journal_name_full 'Acta Crystallographica Section B'
_journal_page_first 741
_journal_page_last 746
_journal_paper_doi 10.1107/S0108768194004027
_journal_volume 50
_journal_year 1994
_chemical_formula_moiety 'C60 H36 F3 P0.5'
_chemical_formula_sum 'C60 H36 F3 P0.5'
_chemical_formula_weight 829.37
_space_group_IT_number 2
_space_group_name_Hall '-P 1'
_space_group_name_H-M_alt 'P -1'
_symmetry_cell_setting triclinic
_symmetry_space_group_name_Hall '-P 1'
_symmetry_space_group_name_H-M 'P -1'
_cell_angle_alpha 110.63(3)
_cell_angle_beta 106.86(3)
_cell_angle_gamma 106.94(3)
_cell_formula_units_Z 2
_cell_length_a 12.412(4)
_cell_length_b 13.766(5)
_cell_length_c 13.855(5)
_cell_volume 1904.6(15)
_diffrn_radiation_type Mo
_diffrn_radiation_wavelength 0.71069
_exptl_absorpt_coefficient_mu 0.113
_exptl_crystal_density_diffrn 1.446
_exptl_crystal_F_000 861
_cod_data_source_file sh0048.cif
_cod_data_source_block sh0048a
_cod_original_cell_volume 1904.6(12)
_cod_database_code 2101244

loop_
_space_group_symop_id
_space_group_symop_operation_xyz
1 x,y,z
2 -x,-y,-z

loop_
_atom_site_label
_atom_site_fract_x
_atom_site_fract_y
_atom_site_fract_z
_atom_site_U_iso_or_equiv
P .0 .0 .0 .0350(10)
F(1) .1322(3) .0977(4) .0737(3) .173(2)
F(2) .0207(4) -.0340(3) -.1090(3) .1440(10)
F(3) .0446(5) -.0827(3) .0297(3) .163(2)
C(1) .8281(3) .8716(3) .2328(3) .0420(10)
C(2) .8610(3) .8301(3) .3066(3) .0430(10)
C(3) .7724(3) .7335(3) .2978(3) .0370(10)
C(4) .6491(3) .6768(2) .2155(2) .0300(10)
C(5) .6127(3) .7213(2) .1385(2) .0300(10)
C(6) .7040(3) .8192(2) .1477(3) .0340(10)
C(7) .6688(3) .8627(3) .0715(3) .0430(10)
C(8) .5480(4) .8116(3) -.0089(3) .0470(10)
C(9) .4570(3) .7150(3) -.0191(3) .0390(10)
C(10) .4868(3) .6679(2) .0521(2) .0300(10)
C(11) .5561(3) .5740(2) .2041(2) .0300(10)
C(12) .5856(3) .5254(3) .2741(3) .0360(10)
C(13) .4961(3) .4293(3) .2647(3) .0420(10)
C(14) .3761(3) .3790(3) .1844(3) .0390(10)
C(15) .3402(3) .4222(2) .1083(2) .0310(10)
C(16) .4299(3) .5210(2) .1179(2) .0280(10)
C(17) .3933(3) .5645(2) .0409(2) .0290(10)
C(18) .2706(3) .5084(3) -.0415(3) .0350(10)
C(19) .1822(3) .4098(3) -.0519(3) .0390(10)
C(20) .2154(3) .3675(3) .0216(3) .0380(10)
C(21) .1989(3) .7939(3) .8609(3) .0450(10)
C(22) .2715(3) .8222(3) .8099(3) .0470(10)
C(23) .2669(3) .7366(3) .7147(3) .0410(10)
C(24) .1890(3) .6209(2) .6693(2) .0310(10)
C(25) .1133(3) .5888(2) .7230(2) .0310(10)
C(26) .1191(3) .6772(3) .8201(2) .0350(10)
C(27) .0430(3) .6457(3) .8726(3) .0420(10)
C(28) -.0317(3) .5328(3) .8343(3) .0450(10)
C(29) -.0369(3) .4461(3) .7400(3) .0380(10)
C(30) .0323(3) .4710(2) .6827(2) .0310(10)
C(31) .1797(3) .5298(2) .5657(2) .0290(10)
C(32) .2472(3) .5548(3) .5076(3) .0380(10)
C(33) .2373(3) .4679(3) .4095(3) .0410(10)
C(34) .1607(3) .3560(3) .3696(3) .0370(10)
C(35) .0889(3) .3245(2) .4252(2) .0320(10)
C(36) .0978(3) .4125(2) .5248(2) .0290(10)
C(37) .0238(3) .3802(2) .5801(2) .0300(10)
C(38) -.0545(3) .2647(3) .5348(3) .0390(10)
C(39) -.0622(3) .1790(3) .4377(3) .0430(10)
C(40) .0083(3) .2081(3) .3845(3) .0390(10)
C(41) .1851(3) .8120(3) .1954(3) .0410(10)
C(42) .2303(3) .7320(3) .1682(3) .0410(10)
C(43) .3145(3) .7256(3) .2548(3) .0370(10)
C(44) .3536(3) .7986(2) .37052(2) .0300(10)
C(45) .3074(2) .8829(2) .3998(2) .0280(10)
C(46) .2218(3) .8890(2) .3101(2) .0330(10)
C(47) .1772(3) .9729(3) .3386(3) .0370(10)
C(48) .2143(3) 1.0481(3) .4510(3) .0380(10)
C(49) .2975(3) 1.0421(3) .5386(3) .0340(10)
C(50) .3450(3) .9613(2) .5163(2) .0280(10)
C(51) .4408(3) .7924(2) .4617(2) .0290(10)
C(52) .4896(3) .7122(3) .4390(3) .0350(10)
C(53) .5741(3) .7075(3) .5267(3) .0410(10)
C(54) .6123(3) .7831(3) .6388(3) .0420(10)
C(55) .5650(3) .8649(3) .6676(2) .0340(10)
C(56) .4781(3) .8704(2) .5784(2) .0300(10)
C(57) .4312(3) .9540(2) .6079(2) .0290(10)
C(58) .4705(3) 1.0266(3) .7230(3) .0370(10)
C(59) .5553(3) 1.0211(3) .8101(2) .0440(10)
C(60) .6028(3) .9425(3) .7835(3) .0410(10)
H(1) .889(3) .935(3) .232(3) .061(11)
H(2) .945(3) .867(2) .371(3) .033(8)
H(3) .795(3) .702(3) .347(3) .039(9)
H(7) .732(3) .929(3) .078(3) .052(10)
H(8) .523(3) .840(3) -.061(3) .048(9)
H(9) .371(3) .680(3) -.082(3) .058(10)
H(12) .672(3) .561(3) .334(3) .042(9)
H(13) .521(3) .403(3) .319(3) .043(9)
H(14) .312(3) .311(3) .175(2) .033(8)
H(18) .243(3) .533(2) -.097(3) .034(8)
H(19) .099(3) .374(3) -.111(3) .039(8)
H(20) .156(3) .296(3) .017(3) .053(10)
H(21) .199(3) .846(3) .924(3) .051(10)
H(22) .325(4) .898(3) .832(3) .062(11)
H(23) .316(3) .759(3) .681(3) .040(9)
H(27) .052(3) .707(3) .942(3) .052(10)
H(28) -.084(3) .507(3) .869(3) .051(10)
H(29) -.087(3) .365(3) .712(3) .038(8)
H(32) .299(3) .631(3) .532(2) .030(8)
H(33) .284(4) .494(3) .372(3) .064(11)
H(34) .149(3) .295(3) .301(3) .048(9)
H(38) -.099(3) .243(2) .571(2) .027(8)
H(39) -.116(3) .100(3) .410(3) .060(11)
H(40) .002(3) .148(3) .316(3) .048(9)
H(41) .126(3) .819(3) .137(3) .042(9)
H(42) .203(3) .678(3) .090(3) .041(9)
H(43) .349(3) .672(2) .234(2) .023(7)
H(47) .121(3) .975(2) .276(3) .037(8)
H(48) .187(3) 1.109(3) .471(3) .041(9)
H(49) .326(3) 1.101(3) .616(3) .034(8)
H(52) .462(3) .660(2) .359(3) .032(8)
H(53) .606(3) .653(3) .503(3) .041(9)
H(54) .673(3) .781(3) .701(3) .051(9)
H(58) .443(3) 1.089(3) .748(3) .045(9)
H(59) .579(3) 1.075(3) .887(3) .044(9)
H(60) .663(3) .938(3) .843(3) .052(10)

loop_
_geom_angle_atom_site_label_1
_geom_angle_atom_site_label_2
_geom_angle_atom_site_label_3
_geom_angle
F(1)' P F(1) 180.0
F(1)' P F(3)' 90.5(2)
F(1) P F(3)' 89.5(2)
F(1)' P F(3) 89.5(2)
F(1) P F(3) 90.5(2)
F(3)' P F(3) 180.0
F(1)' P F(2)' 92.5(2)
F(1) P F(2)' 87.5(2)
F(3)' P F(2)' 92.8(2)
F(3) P F(2)' 87.2(2)
F(1)' P F(2) 87.5(2)
F(1) P F(2) 92.5(2)
F(3)' P F(2) 87.2(2)
F(3) P F(2) 92.8(2)
F(2)' P F(2) 180.0
C(2) C(1) C(6) 120.7(3)
C(1) C(2) C(3) 120.3(3)
C(4) C(3) C(2) 122.3(3)
C(3) C(4) C(5) 117.9(3)
C(3) C(4) C(11) 122.7(3)
C(5) C(4) C(11) 119.4(3)
C(6) C(5) C(10) 119.7(3)
C(6) C(5) C(4) 119.3(3)
C(10) C(5) C(4) 121.0(3)
C(1) C(6) C(7) 121.0(3)
C(1) C(6) C(5) 119.6(3)
C(7) C(6) C(5) 119.5(3)
C(8) C(7) C(6) 119.8(3)
C(7) C(8) C(9) 121.3(3)
C(10) C(9) C(8) 121.2(3)
C(9) C(10) C(5) 118.5(3)
C(9) C(10) C(17) 122.0(3)
C(5) C(10) C(17) 119.5(2)
C(12) C(11) C(16) 118.2(3)
C(12) C(11) C(4) 122.3(3)
C(16) C(11) C(4) 119.5(2)
C(11) C(12) C(13) 122.1(3)
C(14) C(13) C(12) 120.3(3)
C(13) C(14) C(15) 120.6(3)
C(14) C(15) C(16) 119.7(3)
C(14) C(15) C(20) 120.7(3)
C(16) C(15) C(20) 119.6(3)
C(15) C(16) C(17) 119.5(3)
C(15) C(16) C(11) 119.1(3)
C(17) C(16) C(11) 121.3(3)
C(18) C(17) C(16) 118.5(3)
C(18) C(17) C(10) 122.3(3)
C(16) C(17) C(10) 119.2(3)
C(17) C(18) C(19) 122.0(3)
C(20) C(19) C(18) 120.3(3)
C(19) C(20) C(15) 120.1(3)
C(22) C(21) C(26) 120.4(3)
C(21) C(22) C(23) 120.5(3)
C(24) C(23) C(22) 122.0(3)
C(23) C(24) C(25) 118.5(3)
C(23) C(24) C(31) 122.5(3)
C(25) C(24) C(31) 119.0(3)
C(24) C(25) C(26) 118.8(3)
C(24) C(25) C(30) 121.9(3)
C(26) C(25) C(30) 119.2(3)
C(21) C(26) C(27) 121.3(3)
C(21) C(26) C(25) 119.8(3)
C(27) C(26) C(25) 118.9(3)
C(28) C(27) C(26) 120.9(3)
C(27) C(28) C(29) 120.3(3)
C(30) C(29) C(28) 121.8(3)
C(29) C(30) C(25) 118.8(3)
C(29) C(30) C(37) 122.2(3)
C(25) C(30) C(37) 119.0(3)
C(32) C(31) C(36) 118.9(3)
C(32) C(31) C(24) 122.2(3)
C(36) C(31) C(24) 119.0(3)
C(31) C(32) C(33) 121.7(3)
C(34) C(33) C(32) 120.4(3)
C(33) C(34) C(35) 120.8(3)
C(34) C(35) C(40) 121.5(3)
C(34) C(35) C(36) 119.2(3)
C(40) C(35) C(36) 119.3(3)
C(31) C(36) C(37) 122.0(3)
C(31) C(36) C(35) 119.1(3)
C(37) C(36) C(35) 119.0(3)
C(38) C(37) C(36) 118.7(3)
C(38) C(37) C(30) 122.2(3)
C(36) C(37) C(30) 119.1(3)
C(37) C(38) C(39) 122.1(3)
C(40) C(39) C(38) 120.1(3)
C(39) C(40) C(35) 120.9(3)
C(42) C(41) C(46) 121.2(3)
C(41) C(42) C(43) 120.1(3)
C(42) C(43) C(44) 121.7(3)
C(43) C(44) C(45) 118.6(3)
C(43) C(44) C(51) 122.3(3)
C(45) C(44) C(51) 119.2(2)
C(50) C(45) C(44) 121.5(3)
C(50) C(45) C(46) 119.4(3)
C(44) C(45) C(46) 119.1(3)
C(41) C(46) C(47) 121.4(3)
C(41) C(46) C(45) 119.3(3)
C(47) C(46) C(45) 119.3(3)
C(48) C(47) C(46) 120.8(3)
C(47) C(48) C(49) 120.1(3)
C(50) C(49) C(48) 122.0(3)
C(49) C(50) C(45) 118.5(3)
C(49) C(50) C(57) 122.2(3)
C(45) C(50) C(57) 119.3(2)
C(52) C(51) C(56) 118.5(3)
C(52) C(51) C(44) 122.0(3)
C(56) C(51) C(44) 119.4(3)
C(53) C(52) C(51) 121.8(3)
C(54) C(53) C(52) 120.3(3)
C(53) C(54) C(55) 120.8(3)
C(54) C(55) C(60) 121.2(3)
C(54) C(55) C(56) 119.4(3)
C(60) C(55) C(56) 119.4(3)
C(57) C(56) C(51) 121.5(3)
C(57) C(56) C(55) 119.3(3)
C(51) C(56) C(55) 119.1(3)
C(58) C(57) C(56) 118.5(3)
C(58) C(57) C(50) 122.4(3)
C(56) C(57) C(50) 119.1(3)
C(57) C(58) C(59) 122.1(3)
C(60) C(59) C(58) 120.2(3)
C(59) C(60) C(55) 120.4(3)

loop_
_geom_bond_atom_site_label_1
_geom_bond_atom_site_label_2
_geom_bond_distance
P F(1) 1.522(3)
P F(1) 1.522(3)
P F(3) 1.528(3)
P F(3) 1.528(3)
P F(2) 1.538(3)
P F(2) 1.538(3)
C(1) C(2) 1.358(5)
C(1) C(6) 1.408(4)
C(2) C(3) 1.396(4)
C(3) C(4) 1.384(4)
C(4) C(5) 1.436(4)
C(4) C(11) 1.464(4)
C(5) C(6) 1.423(4)
C(5) C(10) 1.428(4)
C(6) C(7) 1.412(4)
C(7) C(8) 1.359(5)
C(8) C(9) 1.402(5)
C(9) C(10) 1.381(4)
C(10) C(17) 1.474(4)
C(11) C(12) 1.385(4)
C(11) C(16) 1.430(4)
C(12) C(13) 1.393(5)
C(13) C(14) 1.354(5)
C(14) C(15) 1.410(4)
C(15) C(16) 1.418(4)
C(15) C(20) 1.418(4)
C(16) C(17) 1.426(4)
C(17) C(18) 1.379(4)
C(18) C(19) 1.404(4)
C(19) C(20) 1.363(4)
C(21) C(22) 1.350(5)
C(21) C(26) 1.411(5)
C(22) C(23) 1.397(5)
C(23) C(24) 1.382(4)
C(24) C(25) 1.424(4)
C(24) C(31) 1.482(4)
C(25) C(26) 1.427(4)
C(25) C(30) 1.428(4)
C(26) C(27) 1.412(4)
C(27) C(28) 1.360(5)
C(28) C(29) 1.394(5)
C(29) C(30) 1.379(4)
C(30) C(37) 1.476(4)
C(31) C(32) 1.375(4)
C(31) C(36) 1.423(4)
C(32) C(33) 1.402(5)
C(33) C(34) 1.351(5)
C(34) C(35) 1.408(4)
C(35) C(40) 1.410(4)
C(35) C(36) 1.428(4)
C(36) C(37) 1.427(4)
C(37) C(38) 1.382(4)
C(38) C(39) 1.396(5)
C(39) C(40) 1.360(5)
C(41) C(42) 1.364(4)
C(41) C(46) 1.403(4)
C(42) C(43) 1.392(4)
C(43) C(44) 1.395(4)
C(44) C(45) 1.426(4)
C(44) C(51) 1.453(4)
C(45) C(50) 1.424(4)
C(45) C(46) 1.428(4)
C(46) C(47) 1.405(4)
C(47) C(48) 1.370(4)
C(48) C(49) 1.392(4)
C(49) C(50) 1.389(4)
C(50) C(57) 1.459(4)
C(51) C(52) 1.394(4)
C(51) C(56) 1.427(4)
C(52) C(53) 1.390(4)
C(53) C(54) 1.367(5)
C(54) C(55) 1.406(4)
C(55) C(60) 1.414(4)
C(55) C(56) 1.428(4)
C(56) C(57) 1.423(4)
C(57) C(58) 1.386(4)
C(58) C(59) 1.394(4)
C(59) C(60) 1.368(5)
